data_1537022
loop_
_publ_author_name
'Kranenberg, C.'
'Johrendt, D.'
'Mewis, A.'

_publ_section_title
;
 The stability range of the (Ca Al2 Si2) -type structure in the case of Ln
 Al2 Ge2 compounds
;
_journal_name_full 'Solid State Sciences'
_journal_page_first 261
_journal_page_last 265
_journal_volume 4
_journal_year 2002
_chemical_formula_sum 'Al2 Ge2 Tb'
_chemical_name_systematic 'Tb Al2 Ge2'
_space_group_IT_number 164
_symmetry_space_group_name_Hall '-P 3 2"'
_symmetry_space_group_name_H-M 'P -3 m 1'
_cell_angle_alpha 90
_cell_angle_beta 90
_cell_angle_gamma 120
_cell_formula_units_Z 1
_cell_length_a 4.238
_cell_length_b 4.238
_cell_length_c 6.661
_cell_volume 103.608
_citation_journal_id_ASTM SSSCFJ
_cod_data_source_file Kranenberg_SSSCFJ_2002_391.cif
_cod_data_source_block Al2Ge2Tb1
_cod_original_cell_volume 103.6077
_cod_original_formula_sum 'Al2 Ge2 Tb1'
_cod_database_code 1537022

loop_
_symmetry_equiv_pos_as_xyz
x,y,z
-y,x-y,z
-x+y,-x,z
y,x,-z
-x,-x+y,-z
x-y,-y,-z
-x,-y,-z
y,-x+y,-z
x-y,x,-z
-y,-x,z
x,x-y,z
-x+y,y,z

loop_
_atom_site_label
_atom_site_type_symbol
_atom_site_fract_x
_atom_site_fract_y
_atom_site_fract_z
_atom_site_occupancy
_atom_site_U_iso_or_equiv
Tb1 Tb 0 0 0 1 0.0
Al1 Al 0.3333 0.6667 0.6438 1 0.0
Ge1 Ge 0.3333 0.6667 0.2585 1 0.0
